data_7026593
loop_
_publ_author_name
'Ling, Yun'
'Liao, Teng-Biao'
'Chen, Zhen-Xia'
'Zhou, Ya-Ming'
'Weng, Lin-Hong'

_publ_section_title
;
 Systematic exploration of a rutile-type zinc(II)-phosphonocarboxylate
 open framework: the factors that influence the structure.
;
_journal_issue 44
_journal_name_full 'Dalton transactions (Cambridge, England : 2003)'
_journal_page_first 10712
_journal_page_last 10718
_journal_paper_doi 10.1039/c0dt00525h
_journal_volume 39
_journal_year 2010
_chemical_formula_sum 'C18 H19 N O16 P2 Zn3'
_chemical_formula_weight 763.39
_chemical_name_systematic
;
?
;
_space_group_IT_number 15
_symmetry_cell_setting monoclinic
_symmetry_space_group_name_Hall '-C 2yc'
_symmetry_space_group_name_H-M 'C 1 2/c 1'
_atom_sites_solution_hydrogens geom
_atom_sites_solution_primary direct
_atom_sites_solution_secondary difmap
_audit_creation_method SHELXL-97
_cell_angle_alpha 90.00
_cell_angle_beta 112.179(6)
_cell_angle_gamma 90.00
_cell_formula_units_Z 4
_cell_length_a 26.918(12)
_cell_length_b 9.920(5)
_cell_length_c 10.161(5)
_cell_measurement_temperature 293(2)
_cell_volume 2513(2)
_computing_cell_refinement 'Bruker SMART'
_computing_data_collection 'Bruker SMART'
_computing_data_reduction 'Bruker SAINT'
_computing_molecular_graphics 'Bruker SHELXTL'
_computing_publication_material 'Bruker SHELXTL'
_computing_structure_refinement 'SHELXL-97 (Sheldrick, 1997)'
_computing_structure_solution 'SHELXS-97 (Sheldrick, 1990)'
_diffrn_ambient_temperature 293(2)
_diffrn_measured_fraction_theta_full 0.985
_diffrn_measured_fraction_theta_max 0.985
_diffrn_measurement_device_type 'CCD area detector'
_diffrn_measurement_method 'phi and omega scans'
_diffrn_radiation_monochromator graphite
_diffrn_radiation_source 'fine-focus sealed tube'
_diffrn_radiation_type MoK\a
_diffrn_radiation_wavelength 0.71073
_diffrn_reflns_av_R_equivalents 0.0591
_diffrn_reflns_av_sigmaI/netI 0.0676
_diffrn_reflns_limit_h_max 30
_diffrn_reflns_limit_h_min -32
_diffrn_reflns_limit_k_max 7
_diffrn_reflns_limit_k_min -11
_diffrn_reflns_limit_l_max 12
_diffrn_reflns_limit_l_min -11
_diffrn_reflns_number 4588
_diffrn_reflns_theta_full 25.20
_diffrn_reflns_theta_max 25.20
_diffrn_reflns_theta_min 1.63
_exptl_absorpt_coefficient_mu 3.050
_exptl_absorpt_correction_T_max 1.0000
_exptl_absorpt_correction_T_min 0.486
_exptl_absorpt_correction_type multi-scan
_exptl_absorpt_process_details SADABS
_exptl_crystal_colour colorless
_exptl_crystal_density_diffrn 2.018
_exptl_crystal_density_method 'not measured'
_exptl_crystal_description Block
_exptl_crystal_F_000 1528
_exptl_crystal_size_max 0.24
_exptl_crystal_size_mid 0.22
_exptl_crystal_size_min 0.18
_refine_diff_density_max 0.974
_refine_diff_density_min -0.761
_refine_diff_density_rms 0.116
_refine_ls_extinction_method none
_refine_ls_goodness_of_fit_ref 0.972
_refine_ls_hydrogen_treatment mixed
_refine_ls_matrix_type full
_refine_ls_number_parameters 185
_refine_ls_number_reflns 2224
_refine_ls_number_restraints 0
_refine_ls_restrained_S_all 0.972
_refine_ls_R_factor_all 0.0493
_refine_ls_R_factor_gt 0.0389
_refine_ls_shift/su_max 0.000
_refine_ls_shift/su_mean 0.000
_refine_ls_structure_factor_coef Fsqd
_refine_ls_weighting_details 'calc w=1/[\s^2^(Fo^2^)+(0.0472P)^2^+0.0000P] where P=(Fo^2^+2Fc^2^)/3'
_refine_ls_weighting_scheme calc
_refine_ls_wR_factor_gt 0.0921
_refine_ls_wR_factor_ref 0.0951
_reflns_number_gt 1734
_reflns_number_total 2224
_reflns_threshold_expression >2sigma(I)
_cod_data_source_file c0dt00525h.txt
_cod_data_source_block 4
_cod_depositor_comments
;
The following automatic conversions were performed:

'_symmetry_cell_setting' value 'Monoclinic' changed to 'monoclinic'
according to /home/saulius/struct/CIF-dictionaries/cif_core.dic
dictionary named 'cif_core.dic' version 2.4.2 from 2011-04-26.

Automatic conversion script
Id: cif_fix_values 1891 2012-01-12 08:04:46Z andrius 
;
_cod_original_sg_symbol_H-M C2/c
_cod_database_code 7026593

loop_
_symmetry_equiv_pos_as_xyz
'x, y, z'
'-x, y, -z+1/2'
'x+1/2, y+1/2, z'
'-x+1/2, y+1/2, -z+1/2'
'-x, -y, -z'
'x, -y, z-1/2'
'-x+1/2, -y+1/2, -z'
'x+1/2, -y+1/2, z-1/2'

loop_
_atom_site_label
_atom_site_type_symbol
_atom_site_fract_x
_atom_site_fract_y
_atom_site_fract_z
_atom_site_U_iso_or_equiv
_atom_site_adp_type
_atom_site_occupancy
_atom_site_symmetry_multiplicity
_atom_site_calc_flag
_atom_site_refinement_flags
Zn1 Zn 0.0000 0.22811(7) -0.2500 0.0197(2) Uani 1 2 d S
Zn2 Zn 0.137007(18) 0.57870(5) 0.26844(5) 0.02234(17) Uani 1 1 d .
P1 P 0.09363(4) 0.37398(11) 0.01032(12) 0.0191(3) Uani 1 1 d .
O2 O 0.09113(11) 0.4480(3) 0.1391(3) 0.0233(7) Uani 1 1 d .
O1 O 0.03687(11) 0.3488(3) -0.0949(3) 0.0269(7) Uani 1 1 d .
C3 C 0.20195(17) 0.0673(5) 0.1544(6) 0.0292(11) Uani 1 1 d .
C1 C 0.12374(15) 0.2119(4) 0.0716(5) 0.0194(9) Uani 1 1 d .
C5 C 0.11786(15) -0.0142(5) 0.1557(5) 0.0257(10) Uani 1 1 d .
C6 C 0.09424(16) 0.1077(4) 0.1003(5) 0.0239(10) Uani 1 1 d .
H6 H 0.0580 0.1208 0.0819 0.029 Uiso 1 1 calc R
C4 C 0.17213(17) -0.0351(5) 0.1832(6) 0.0334(12) Uani 1 1 d .
H4 H 0.1883 -0.1168 0.2205 0.040 Uiso 1 1 calc R
C2 C 0.17817(16) 0.1899(5) 0.0995(5) 0.0256(10) Uani 1 1 d .
H2 H 0.1985 0.2578 0.0813 0.031 Uiso 1 1 calc R
N1 N 0.5000 0.1199(10) 0.7500 0.081(3) Uani 1 2 d S
C9 C 0.4656(2) 0.2014(7) 0.6332(7) 0.071(2) Uani 1 1 d .
H9A H 0.4594 0.2867 0.6688 0.106 Uiso 1 1 calc R
H9B H 0.4321 0.1559 0.5867 0.106 Uiso 1 1 calc R
H9C H 0.4827 0.2157 0.5667 0.106 Uiso 1 1 calc R
C7 C 0.26036(19) 0.0442(5) 0.1820(6) 0.0372(13) Uani 1 1 d .
O4 O 0.29082(12) 0.1437(4) 0.2052(5) 0.0507(11) Uani 1 1 d .
O5 O 0.27729(14) -0.0716(4) 0.1836(5) 0.0684(14) Uani 1 1 d .
C8 C 0.08592(16) -0.1243(4) 0.1868(5) 0.0240(10) Uani 1 1 d .
O7 O 0.04222(12) -0.0914(3) 0.1962(4) 0.0352(9) Uani 1 1 d .
O6 O 0.10260(13) -0.2420(3) 0.1990(4) 0.0395(9) Uani 1 1 d .
O3 O 0.12883(12) 0.4496(3) -0.0519(3) 0.0264(7) Uani 1 1 d .
O8 O 0.3073(6) 0.7552(10) 0.0174(13) 0.389(12) Uani 1 1 d .
H8A H 0.3313 0.7253 0.0966 0.583 Uiso 1 1 d R
H8B H 0.3091 0.7479 -0.0666 0.583 Uiso 1 1 d R
H8C H 0.2801 0.7840 0.0348 0.583 Uiso 1 1 d R
H1A H 0.5000 0.049(9) 0.7500 0.06(3) Uiso 1 2 d S

loop_
_atom_site_aniso_label
_atom_site_aniso_U_11
_atom_site_aniso_U_22
_atom_site_aniso_U_33
_atom_site_aniso_U_23
_atom_site_aniso_U_13
_atom_site_aniso_U_12
Zn1 0.0170(3) 0.0179(4) 0.0235(4) 0.000 0.0070(3) 0.000
Zn2 0.0207(3) 0.0198(3) 0.0268(3) -0.0032(2) 0.0093(2) -0.0009(2)
P1 0.0210(5) 0.0163(6) 0.0190(6) -0.0005(5) 0.0064(5) -0.0006(4)
O2 0.0255(15) 0.0249(18) 0.0206(17) -0.0052(13) 0.0099(13) -0.0020(12)
O1 0.0243(15) 0.0245(18) 0.0262(18) -0.0046(15) 0.0032(14) 0.0020(13)
C3 0.021(2) 0.021(3) 0.048(3) 0.002(2) 0.015(2) 0.0017(18)
C1 0.019(2) 0.015(2) 0.023(2) -0.0005(19) 0.0068(18) -0.0012(17)
C5 0.020(2) 0.021(3) 0.038(3) -0.001(2) 0.013(2) -0.0030(18)
C6 0.018(2) 0.020(2) 0.034(3) 0.000(2) 0.0089(19) -0.0010(17)
C4 0.024(2) 0.021(3) 0.058(4) 0.005(2) 0.017(2) 0.0040(19)
C2 0.022(2) 0.023(3) 0.035(3) -0.001(2) 0.014(2) -0.0058(19)
N1 0.119(8) 0.034(5) 0.055(6) 0.000 -0.008(5) 0.000
C9 0.067(4) 0.073(5) 0.062(5) 0.001(4) 0.014(4) -0.015(4)
C7 0.029(3) 0.030(3) 0.056(4) 0.007(3) 0.020(3) 0.004(2)
O4 0.0240(17) 0.043(2) 0.090(3) -0.007(2) 0.027(2) -0.0031(16)
O5 0.038(2) 0.047(3) 0.122(4) 0.009(3) 0.032(3) 0.0151(18)
C8 0.024(2) 0.017(2) 0.029(3) 0.003(2) 0.007(2) -0.0022(18)
O7 0.0275(17) 0.028(2) 0.059(2) 0.0084(17) 0.0271(17) -0.0004(14)
O6 0.0392(19) 0.0201(19) 0.062(3) 0.0082(17) 0.0223(18) 0.0007(14)
O3 0.0332(16) 0.0216(18) 0.0252(18) 0.0031(14) 0.0120(14) -0.0020(13)
O8 0.82(3) 0.213(11) 0.354(17) -0.173(12) 0.47(2) -0.236(16)

loop_
_atom_type_symbol
_atom_type_description
_atom_type_scat_dispersion_real
_atom_type_scat_dispersion_imag
_atom_type_scat_source
C C 0.0033 0.0016 'International Tables Vol C Tables 4.2.6.8 and 6.1.1.4'
H H 0.0000 0.0000 'International Tables Vol C Tables 4.2.6.8 and 6.1.1.4'
N N 0.0061 0.0033 'International Tables Vol C Tables 4.2.6.8 and 6.1.1.4'
O O 0.0106 0.0060 'International Tables Vol C Tables 4.2.6.8 and 6.1.1.4'
P P 0.1023 0.0942 'International Tables Vol C Tables 4.2.6.8 and 6.1.1.4'
Zn Zn 0.2839 1.4301 'International Tables Vol C Tables 4.2.6.8 and 6.1.1.4'

loop_
_geom_angle_atom_site_label_1
_geom_angle_atom_site_label_2
_geom_angle_atom_site_label_3
_geom_angle
_geom_angle_site_symmetry_1
_geom_angle_site_symmetry_3
O1 Zn1 O1 103.28(18) . 2_554
O1 Zn1 O7 111.87(14) . 5
O1 Zn1 O7 118.69(13) 2_554 5
O1 Zn1 O7 118.69(13) . 6
O1 Zn1 O7 111.87(14) 2_554 6
O7 Zn1 O7 93.23(18) 5 6
O2 Zn2 O3 105.87(13) . 6_566
O2 Zn2 O4 131.27(14) . 4
O3 Zn2 O4 112.11(15) 6_566 4
O2 Zn2 O6 105.37(14) . 1_565
O3 Zn2 O6 104.96(14) 6_566 1_565
O4 Zn2 O6 93.34(14) 4 1_565
O1 P1 O3 114.05(18) . .
O1 P1 O2 108.96(17) . .
O3 P1 O2 110.85(17) . .
O1 P1 C1 107.34(18) . .
O3 P1 C1 108.31(18) . .
O2 P1 C1 107.04(19) . .
P1 O2 Zn2 133.29(17) . .
P1 O1 Zn1 138.40(19) . .
C2 C3 C4 120.5(4) . .
C2 C3 C7 119.8(4) . .
C4 C3 C7 119.6(4) . .
C6 C1 C2 118.4(4) . .
C6 C1 P1 120.9(3) . .
C2 C1 P1 120.6(3) . .
C6 C5 C4 119.8(4) . .
C6 C5 C8 120.8(4) . .
C4 C5 C8 119.4(4) . .
C5 C6 C1 121.3(4) . .
C5 C6 H6 119.3 . .
C1 C6 H6 119.3 . .
C3 C4 C5 119.5(4) . .
C3 C4 H4 120.2 . .
C5 C4 H4 120.2 . .
C3 C2 C1 120.4(4) . .
C3 C2 H2 119.8 . .
C1 C2 H2 119.8 . .
C9 N1 C9 111.9(8) 2_656 .
C9 N1 H1A 124.0(4) 2_656 .
C9 N1 H1A 124.0(4) . .
N1 C9 H9A 109.5 . .
N1 C9 H9B 109.5 . .
H9A C9 H9B 109.5 . .
N1 C9 H9C 109.5 . .
H9A C9 H9C 109.5 . .
H9B C9 H9C 109.5 . .
O5 C7 O4 121.4(4) . .
O5 C7 C3 119.9(4) . .
O4 C7 C3 118.7(4) . .
C7 O4 Zn2 108.1(3) . 4_545
O6 C8 O7 123.4(4) . .
O6 C8 C5 119.5(4) . .
O7 C8 C5 117.1(4) . .
C8 O7 Zn1 119.7(3) . 5
C8 O6 Zn2 166.2(4) . 1_545
P1 O3 Zn2 129.02(19) . 6_565
H8A O8 H8B 125.2 . .
H8A O8 H8C 108.2 . .
H8B O8 H8C 126.2 . .

loop_
_geom_bond_atom_site_label_1
_geom_bond_atom_site_label_2
_geom_bond_distance
_geom_bond_site_symmetry_2
Zn1 O1 1.929(3) .
Zn1 O1 1.929(3) 2_554
Zn1 O7 1.975(3) 5
Zn1 O7 1.975(3) 6
Zn2 O2 1.926(3) .
Zn2 O3 1.940(3) 6_566
Zn2 O4 1.967(3) 4
Zn2 O6 2.007(3) 1_565
P1 O1 1.519(3) .
P1 O3 1.521(3) .
P1 O2 1.523(3) .
P1 C1 1.803(4) .
C3 C2 1.390(6) .
C3 C4 1.392(6) .
C3 C7 1.507(6) .
C1 C6 1.400(6) .
C1 C2 1.400(5) .
C5 C6 1.383(6) .
C5 C4 1.395(6) .
C5 C8 1.496(6) .
C6 H6 0.9300 .
C4 H4 0.9300 .
C2 H2 0.9300 .
N1 C9 1.445(8) 2_656
N1 C9 1.445(8) .
N1 H1A 0.70(9) .
C9 H9A 0.9600 .
C9 H9B 0.9600 .
C9 H9C 0.9600 .
C7 O5 1.234(6) .
C7 O4 1.248(6) .
O4 Zn2 1.967(3) 4_545
C8 O6 1.240(5) .
C8 O7 1.258(5) .
O7 Zn1 1.975(3) 5
O6 Zn2 2.007(3) 1_545
O3 Zn2 1.940(3) 6_565
O8 H8A 0.8722 .
O8 H8B 0.8763 .
O8 H8C 0.8646 .

loop_
_geom_torsion_atom_site_label_1
_geom_torsion_atom_site_label_2
_geom_torsion_atom_site_label_3
_geom_torsion_atom_site_label_4
_geom_torsion
_geom_torsion_site_symmetry_1
_geom_torsion_site_symmetry_4
O1 P1 O2 Zn2 -148.0(2) . .
O3 P1 O2 Zn2 -21.7(3) . .
C1 P1 O2 Zn2 96.2(3) . .
O3 Zn2 O2 P1 -150.3(2) 6_566 .
O4 Zn2 O2 P1 -10.0(4) 4 .
O6 Zn2 O2 P1 98.8(3) 1_565 .
O3 P1 O1 Zn1 77.7(3) . .
O2 P1 O1 Zn1 -157.9(3) . .
C1 P1 O1 Zn1 -42.3(3) . .
O1 Zn1 O1 P1 -125.1(3) 2_554 .
O7 Zn1 O1 P1 106.1(3) 5 .
O7 Zn1 O1 P1 -0.7(4) 6 .
O1 P1 C1 C6 -40.0(4) . .
O3 P1 C1 C6 -163.6(4) . .
O2 P1 C1 C6 76.8(4) . .
O1 P1 C1 C2 143.8(3) . .
O3 P1 C1 C2 20.2(4) . .
O2 P1 C1 C2 -99.3(4) . .
C4 C5 C6 C1 -0.3(7) . .
C8 C5 C6 C1 179.6(4) . .
C2 C1 C6 C5 0.3(7) . .
P1 C1 C6 C5 -176.0(4) . .
C2 C3 C4 C5 0.4(8) . .
C7 C3 C4 C5 -179.1(5) . .
C6 C5 C4 C3 -0.1(7) . .
C8 C5 C4 C3 -179.9(5) . .
C4 C3 C2 C1 -0.4(7) . .
C7 C3 C2 C1 179.1(4) . .
C6 C1 C2 C3 0.0(7) . .
P1 C1 C2 C3 176.3(4) . .
C2 C3 C7 O5 -155.5(6) . .
C4 C3 C7 O5 24.0(8) . .
C2 C3 C7 O4 25.7(8) . .
C4 C3 C7 O4 -154.8(5) . .
O5 C7 O4 Zn2 2.6(7) . 4_545
C3 C7 O4 Zn2 -178.5(4) . 4_545
C6 C5 C8 O6 160.6(5) . .
C4 C5 C8 O6 -19.6(7) . .
C6 C5 C8 O7 -17.9(7) . .
C4 C5 C8 O7 162.0(4) . .
O6 C8 O7 Zn1 5.8(7) . 5
C5 C8 O7 Zn1 -175.8(3) . 5
O7 C8 O6 Zn2 -86.9(13) . 1_545
C5 C8 O6 Zn2 94.7(13) . 1_545
O1 P1 O3 Zn2 -45.0(3) . 6_565
O2 P1 O3 Zn2 -168.4(2) . 6_565
C1 P1 O3 Zn2 74.4(3) . 6_565
